data_4032955
loop_
_publ_author_name
'Ren, Anni'
'Lang, Bo'
'Lin, Jialun'
'Lu, Ping'
'Wang, Yanguang'

_publ_section_title
;
 4-Diazoisochroman-3-imines: A Class of Metal Carbene Precursors for the
 Synthesis of Isochromene Derivatives.
;
_journal_issue 20
_journal_name_full 'The Journal of organic chemistry'
_journal_page_first 10953
_journal_page_last 10959
_journal_paper_doi 10.1021/acs.joc.7b01860
_journal_volume 82
_journal_year 2017
_chemical_formula_moiety 'C24 H21 N O3 S, C H2 Cl2'
_chemical_formula_sum 'C25 H23 Cl2 N O3 S'
_chemical_formula_weight 488.40
_chemical_name_systematic
;
 ? 
;
_space_group_crystal_system triclinic
_space_group_IT_number 2
_space_group_name_Hall '-P 1'
_space_group_name_H-M_alt 'P -1'
_symmetry_space_group_name_Hall '-P 1'
_symmetry_space_group_name_H-M 'P -1'
_atom_sites_solution_hydrogens geom
_atom_sites_solution_primary direct
_atom_sites_solution_secondary difmap
_audit_creation_date 2015-09-29
_audit_creation_method
;
Olex2 1.2
(compiled 2014.03.20 svn.r2914 for OlexSys, GUI svn.r4816)
;
_cell_angle_alpha 87.050(4)
_cell_angle_beta 88.435(3)
_cell_angle_gamma 89.106(4)
_cell_formula_units_Z 2
_cell_length_a 8.5868(3)
_cell_length_b 9.9563(5)
_cell_length_c 14.1824(6)
_cell_measurement_reflns_used 9056
_cell_measurement_temperature 293(2)
_cell_measurement_theta_max 67.3678
_cell_measurement_theta_min 3.1186
_cell_volume 1210.31(9)
_computing_cell_refinement
;
CrysAlisPro, Agilent Technologies,
Version 1.171.35.11 (release 16-05-2011 CrysAlis171 .NET)
(compiled May 16 2011,17:55:39)
;
_computing_data_collection
;
CrysAlisPro, Agilent Technologies,
Version 1.171.35.11 (release 16-05-2011 CrysAlis171 .NET)
(compiled May 16 2011,17:55:39)
;
_computing_data_reduction
;
CrysAlisPro, Agilent Technologies,
Version 1.171.35.11 (release 16-05-2011 CrysAlis171 .NET)
(compiled May 16 2011,17:55:39)
;
_computing_molecular_graphics 'Olex2 (Dolomanov et al., 2009)'
_computing_publication_material 'Olex2 (Dolomanov et al., 2009)'
_computing_structure_refinement 'ShelXL (Sheldrick, 2008)'
_computing_structure_solution 'ShelXS (Sheldrick, 2008)'
_diffrn_ambient_temperature 293.15
_diffrn_detector_area_resol_mean 10.3592
_diffrn_measured_fraction_theta_full 0.993
_diffrn_measured_fraction_theta_max 0.993
_diffrn_measurement_device_type 'Xcalibur, Atlas, Gemini ultra'
_diffrn_measurement_method '\w scans'
_diffrn_orient_matrix_UB_11 0.0302671000
_diffrn_orient_matrix_UB_12 0.0612425000
_diffrn_orient_matrix_UB_13 -0.1006819000
_diffrn_orient_matrix_UB_21 -0.1764799000
_diffrn_orient_matrix_UB_22 0.0227432000
_diffrn_orient_matrix_UB_23 -0.0115095000
_diffrn_orient_matrix_UB_31 0.0125586000
_diffrn_orient_matrix_UB_32 0.1405092000
_diffrn_orient_matrix_UB_33 0.0396197000
_diffrn_radiation_monochromator mirror
_diffrn_radiation_type CuK\a
_diffrn_radiation_wavelength 1.54184
_diffrn_reflns_av_R_equivalents 0.0477
_diffrn_reflns_av_unetI/netI 0.0242
_diffrn_reflns_limit_h_max 10
_diffrn_reflns_limit_h_min -10
_diffrn_reflns_limit_k_max 11
_diffrn_reflns_limit_k_min -11
_diffrn_reflns_limit_l_max 16
_diffrn_reflns_limit_l_min -16
_diffrn_reflns_number 21870
_diffrn_reflns_theta_full 67.48
_diffrn_reflns_theta_max 67.48
_diffrn_reflns_theta_min 3.12
_diffrn_source 'Enhance Ultra (Cu) X-ray Source'
_exptl_absorpt_coefficient_mu 3.437
_exptl_absorpt_correction_T_max 1.00000
_exptl_absorpt_correction_T_min 0.32172
_exptl_absorpt_correction_type multi-scan
_exptl_absorpt_process_details
;
CrysAlisPro, Agilent Technologies,
Version 1.171.35.11 (release 16-05-2011 CrysAlis171 .NET)
(compiled May 16 2011,17:55:39)
Empirical absorption correction using spherical harmonics,
 implemented in SCALE3 ABSPACK scaling algorithm.
;
_exptl_crystal_colour colourless
_exptl_crystal_colour_primary colourless
_exptl_crystal_density_diffrn 1.340
_exptl_crystal_density_method 'not measured'
_exptl_crystal_description plate
_exptl_crystal_F_000 508
_exptl_crystal_size_max 0.4
_exptl_crystal_size_mid 0.3
_exptl_crystal_size_min 0.2
_refine_diff_density_max 0.918
_refine_diff_density_min -0.728
_refine_diff_density_rms 0.066
_refine_ls_extinction_method none
_refine_ls_goodness_of_fit_ref 1.059
_refine_ls_hydrogen_treatment constr
_refine_ls_matrix_type full
_refine_ls_number_parameters 290
_refine_ls_number_reflns 4320
_refine_ls_number_restraints 0
_refine_ls_restrained_S_all 1.059
_refine_ls_R_factor_all 0.0800
_refine_ls_R_factor_gt 0.0711
_refine_ls_shift/su_max 0.001
_refine_ls_shift/su_mean 0.000
_refine_ls_structure_factor_coef Fsqd
_refine_ls_weighting_details 'calc w=1/[\s^2^(Fo^2^)+(0.1166P)^2^+1.1460P] where P=(Fo^2^+2Fc^2^)/3'
_refine_ls_weighting_scheme calc
_refine_ls_wR_factor_gt 0.2006
_refine_ls_wR_factor_ref 0.2114
_reflns_number_gt 3693
_reflns_number_total 4320
_reflns_threshold_expression >2sigma(I)
_cod_data_source_file jo7b01860_si_002.cif
_cod_data_source_block 150928_ran6_40_2_compound_3a
_cod_depositor_comments 'Adding full bibliography for 4032955--4032957.cif.'
_cod_original_cell_volume 1210.30(9)
_cod_database_code 4032955
_chemical_oxdiff_formula 'c10 h10 n2 o8'
_reflns_odcompleteness_completeness 99.90
_reflns_odcompleteness_iscentric 1
_reflns_odcompleteness_theta 64.99
_olex2_refinement_description
;
1. Fixed Uiso
 At 1.2 times of:
  All C(H) groups, All C(H,H) groups
 At 1.5 times of:
  All C(H,H,H) groups
2.a Ternary CH refined with riding coordinates:
 C11(H11)
2.b Secondary CH2 refined with riding coordinates:
 C7(H7A,H7B), C10(H10A,H10B), C25(H25A,H25B)
2.c Aromatic/amide H refined with riding coordinates:
 C1(H1), C2(H2), C3(H3), C4(H4), C13(H13), C14(H14), C15(H15), C16(H16),
 C17(H17), C19(H19), C20(H20), C22(H22), C23(H23)
2.d Idealised Me refined as rotating group:
 C24(H24A,H24B,H24C)
;

loop_
_space_group_symop_id
_space_group_symop_operation_xyz
1 'x, y, z'
2 '-x, -y, -z'

loop_
_atom_site_label
_atom_site_type_symbol
_atom_site_fract_x
_atom_site_fract_y
_atom_site_fract_z
_atom_site_U_iso_or_equiv
_atom_site_adp_type
_atom_site_occupancy
_atom_site_calc_flag
_atom_site_refinement_flags_posn
S1 S 0.34581(8) 0.39761(7) 0.63136(5) 0.0426(3) Uani 1 d .
O1 O 0.1259(3) 0.3582(2) 0.49217(17) 0.0513(6) Uani 1 d .
O2 O 0.3641(3) 0.5302(2) 0.58769(17) 0.0523(6) Uani 1 d .
O3 O 0.2126(3) 0.3746(3) 0.69312(17) 0.0580(6) Uani 1 d .
N1 N 0.3586(3) 0.2839(2) 0.55171(18) 0.0440(6) Uani 1 d .
C1 C -0.1657(4) 0.1659(3) 0.3801(3) 0.0542(8) Uani 1 d .
H1 H -0.2505 0.2248 0.3841 0.065 Uiso 1 calc R
C2 C -0.1871(4) 0.0334(4) 0.3593(3) 0.0584(9) Uani 1 d .
H2 H -0.2865 0.0035 0.3476 0.070 Uiso 1 calc R
C3 C -0.0622(4) -0.0540(3) 0.3559(2) 0.0526(8) Uani 1 d .
H3 H -0.0776 -0.1428 0.3414 0.063 Uiso 1 calc R
C4 C 0.0867(4) -0.0115(3) 0.3739(2) 0.0467(7) Uani 1 d .
H4 H 0.1701 -0.0723 0.3735 0.056 Uiso 1 calc R
C5 C 0.1107(3) 0.1219(3) 0.3924(2) 0.0400(6) Uani 1 d .
C6 C -0.0163(4) 0.2100(3) 0.3949(2) 0.0445(7) Uani 1 d .
C7 C 0.0187(4) 0.3530(3) 0.4140(3) 0.0562(9) Uani 1 d .
H7A H 0.0648 0.3973 0.3577 0.067 Uiso 1 calc R
H7B H -0.0774 0.4004 0.4296 0.067 Uiso 1 calc R
C8 C 0.2510(3) 0.2775(3) 0.4906(2) 0.0418(6) Uani 1 d .
C9 C 0.2635(3) 0.1786(3) 0.4159(2) 0.0406(6) Uani 1 d .
C10 C 0.4143(4) 0.1032(3) 0.4059(2) 0.0502(8) Uani 1 d .
H10A H 0.4910 0.1138 0.4538 0.060 Uiso 1 calc R
H10B H 0.4106 0.0135 0.3825 0.060 Uiso 1 calc R
C11 C 0.3884(4) 0.2184(3) 0.3371(2) 0.0488(7) Uani 1 d .
H11 H 0.4474 0.2986 0.3501 0.059 Uiso 1 calc R
C12 C 0.3578(4) 0.2055(3) 0.2355(3) 0.0549(8) Uani 1 d .
C13 C 0.3530(6) 0.0841(4) 0.1926(3) 0.0763(12) Uani 1 d .
H13 H 0.3662 0.0042 0.2287 0.092 Uiso 1 calc R
C14 C 0.3291(8) 0.0801(5) 0.0975(3) 0.0975(17) Uani 1 d .
H14 H 0.3247 -0.0029 0.0705 0.117 Uiso 1 calc R
C15 C 0.3116(8) 0.1939(6) 0.0422(3) 0.1042(18) Uani 1 d .
H15 H 0.2961 0.1897 -0.0222 0.125 Uiso 1 calc R
C16 C 0.3174(9) 0.3164(6) 0.0834(4) 0.112(2) Uani 1 d .
H16 H 0.3072 0.3957 0.0464 0.134 Uiso 1 calc R
C17 C 0.3382(7) 0.3215(5) 0.1785(3) 0.0837(13) Uani 1 d .
H17 H 0.3392 0.4046 0.2055 0.100 Uiso 1 calc R
C18 C 0.5148(3) 0.3566(3) 0.6954(2) 0.0421(7) Uani 1 d .
C19 C 0.6603(4) 0.3672(3) 0.6503(2) 0.0452(7) Uani 1 d .
H19 H 0.6689 0.3921 0.5863 0.054 Uiso 1 calc R
C20 C 0.7926(4) 0.3401(3) 0.7026(2) 0.0497(7) Uani 1 d .
H20 H 0.8903 0.3465 0.6730 0.060 Uiso 1 calc R
C21 C 0.7814(4) 0.3036(3) 0.7982(2) 0.0535(8) Uani 1 d .
C22 C 0.6347(4) 0.2957(4) 0.8412(3) 0.0613(9) Uani 1 d .
H22 H 0.6256 0.2721 0.9054 0.074 Uiso 1 calc R
C23 C 0.5014(4) 0.3223(4) 0.7902(2) 0.0552(8) Uani 1 d .
H23 H 0.4036 0.3169 0.8200 0.066 Uiso 1 calc R
C24 C 0.9264(5) 0.2735(6) 0.8543(3) 0.0821(13) Uani 1 d .
H24A H 0.9209 0.3216 0.9113 0.123 Uiso 1 calc GR
H24B H 1.0167 0.3013 0.8174 0.123 Uiso 1 calc GR
H24C H 0.9337 0.1787 0.8699 0.123 Uiso 1 calc GR
Cl1 Cl -0.2176(5) 0.1158(4) 0.10484(18) 0.2402(19) Uani 1 d .
Cl2 Cl -0.1615(8) 0.3772(5) 0.1382(4) 0.324(3) Uani 1 d .
C25 C -0.0884(10) 0.2118(14) 0.1339(5) 0.188(5) Uani 1 d .
H25A H -0.0017 0.2093 0.0887 0.226 Uiso 1 calc R
H25B H -0.0504 0.1820 0.1954 0.226 Uiso 1 calc R

loop_
_atom_site_aniso_label
_atom_site_aniso_U_11
_atom_site_aniso_U_22
_atom_site_aniso_U_33
_atom_site_aniso_U_23
_atom_site_aniso_U_13
_atom_site_aniso_U_12
S1 0.0407(4) 0.0376(4) 0.0502(4) -0.0080(3) -0.0010(3) -0.0045(3)
O1 0.0469(12) 0.0406(11) 0.0682(14) -0.0174(10) -0.0111(10) 0.0050(9)
O2 0.0564(13) 0.0348(11) 0.0666(14) -0.0050(9) -0.0108(11) -0.0029(9)
O3 0.0433(12) 0.0687(15) 0.0631(14) -0.0144(11) 0.0072(10) -0.0087(10)
N1 0.0429(13) 0.0374(13) 0.0525(14) -0.0087(11) -0.0043(11) -0.0040(10)
C1 0.0421(17) 0.0509(18) 0.071(2) -0.0098(15) -0.0064(15) -0.0002(14)
C2 0.0441(18) 0.057(2) 0.075(2) -0.0143(17) 0.0008(16) -0.0126(15)
C3 0.0550(19) 0.0394(16) 0.064(2) -0.0104(14) 0.0026(15) -0.0132(14)
C4 0.0477(17) 0.0350(15) 0.0577(18) -0.0078(13) 0.0052(13) -0.0033(12)
C5 0.0412(15) 0.0346(14) 0.0446(15) -0.0044(11) 0.0000(12) -0.0050(11)
C6 0.0465(16) 0.0367(15) 0.0511(17) -0.0060(12) -0.0042(13) -0.0018(12)
C7 0.0547(19) 0.0386(17) 0.077(2) -0.0118(15) -0.0189(17) 0.0042(14)
C8 0.0405(15) 0.0338(14) 0.0515(16) -0.0067(12) 0.0022(12) -0.0048(11)
C9 0.0398(15) 0.0334(14) 0.0492(16) -0.0067(12) -0.0017(12) -0.0026(11)
C10 0.0395(16) 0.0445(17) 0.068(2) -0.0129(14) -0.0046(14) 0.0028(13)
C11 0.0420(16) 0.0420(16) 0.0632(19) -0.0114(14) 0.0070(14) -0.0095(12)
C12 0.0544(19) 0.0494(18) 0.0607(19) -0.0059(15) 0.0120(15) -0.0104(14)
C13 0.108(3) 0.058(2) 0.063(2) -0.0148(18) 0.010(2) -0.014(2)
C14 0.149(5) 0.080(3) 0.065(3) -0.019(2) 0.011(3) -0.028(3)
C15 0.146(5) 0.109(4) 0.058(3) -0.005(3) 0.005(3) -0.028(4)
C16 0.177(6) 0.085(4) 0.073(3) 0.014(3) -0.008(4) -0.019(4)
C17 0.123(4) 0.057(2) 0.071(3) -0.0024(19) 0.002(3) -0.007(2)
C18 0.0437(16) 0.0349(14) 0.0483(16) -0.0050(12) -0.0029(12) -0.0067(11)
C19 0.0505(17) 0.0400(15) 0.0449(16) -0.0018(12) 0.0018(13) -0.0019(13)
C20 0.0475(17) 0.0435(17) 0.0579(19) -0.0024(14) -0.0001(14) -0.0010(13)
C21 0.0560(19) 0.0484(18) 0.0565(19) -0.0005(14) -0.0105(15) -0.0013(14)
C22 0.066(2) 0.070(2) 0.0469(18) 0.0076(16) -0.0034(16) -0.0041(18)
C23 0.0526(19) 0.062(2) 0.0502(18) 0.0017(15) 0.0043(14) -0.0082(15)
C24 0.066(3) 0.110(4) 0.069(3) 0.012(2) -0.015(2) 0.008(2)
Cl1 0.354(5) 0.249(4) 0.1231(17) 0.0130(19) -0.075(2) -0.128(3)
Cl2 0.431(8) 0.195(4) 0.348(6) -0.088(4) 0.079(5) 0.040(4)
C25 0.127(6) 0.360(17) 0.075(4) 0.032(6) -0.018(4) -0.021(8)

loop_
_atom_type_symbol
_atom_type_description
_atom_type_scat_dispersion_real
_atom_type_scat_dispersion_imag
_atom_type_scat_source
C C 0.0181 0.0091 'International Tables Vol C Tables 4.2.6.8 and 6.1.1.4'
H H 0.0000 0.0000 'International Tables Vol C Tables 4.2.6.8 and 6.1.1.4'
Cl Cl 0.3639 0.7018 'International Tables Vol C Tables 4.2.6.8 and 6.1.1.4'
N N 0.0311 0.0180 'International Tables Vol C Tables 4.2.6.8 and 6.1.1.4'
O O 0.0492 0.0322 'International Tables Vol C Tables 4.2.6.8 and 6.1.1.4'
S S 0.3331 0.5567 'International Tables Vol C Tables 4.2.6.8 and 6.1.1.4'

loop_
_geom_angle_atom_site_label_1
_geom_angle_atom_site_label_2
_geom_angle_atom_site_label_3
_geom_angle
O2 S1 N1 110.49(14)
O2 S1 C18 108.13(13)
O3 S1 O2 117.67(15)
O3 S1 N1 110.80(13)
O3 S1 C18 108.22(15)
N1 S1 C18 99.98(13)
C8 O1 C7 117.4(2)
C8 N1 S1 119.6(2)
C2 C1 H1 120.4
C2 C1 C6 119.3(3)
C6 C1 H1 120.4
C1 C2 H2 119.9
C3 C2 C1 120.2(3)
C3 C2 H2 119.9
C2 C3 H3 119.6
C2 C3 C4 120.8(3)
C4 C3 H3 119.6
C3 C4 H4 120.2
C3 C4 C5 119.7(3)
C5 C4 H4 120.2
C4 C5 C6 119.1(3)
C4 C5 C9 124.8(3)
C6 C5 C9 116.0(2)
C1 C6 C5 120.9(3)
C1 C6 C7 122.9(3)
C5 C6 C7 116.1(3)
O1 C7 C6 110.5(3)
O1 C7 H7A 109.5
O1 C7 H7B 109.5
C6 C7 H7A 109.5
C6 C7 H7B 109.5
H7A C7 H7B 108.1
O1 C8 C9 117.9(3)
N1 C8 O1 121.7(3)
N1 C8 C9 120.4(3)
C5 C9 C10 123.1(2)
C5 C9 C11 121.5(2)
C8 C9 C5 113.2(2)
C8 C9 C10 117.3(3)
C8 C9 C11 112.6(2)
C10 C9 C11 58.0(2)
C9 C10 H10A 117.4
C9 C10 H10B 117.4
H10A C10 H10B 114.5
C11 C10 C9 63.5(2)
C11 C10 H10A 117.4
C11 C10 H10B 117.4
C9 C11 H11 113.8
C10 C11 C9 58.5(2)
C10 C11 H11 113.8
C12 C11 C9 121.5(3)
C12 C11 C10 124.5(3)
C12 C11 H11 113.8
C13 C12 C11 124.0(3)
C13 C12 C17 117.3(4)
C17 C12 C11 118.7(3)
C12 C13 H13 119.6
C14 C13 C12 120.8(4)
C14 C13 H13 119.6
C13 C14 H14 119.2
C15 C14 C13 121.6(5)
C15 C14 H14 119.2
C14 C15 H15 120.7
C14 C15 C16 118.6(5)
C16 C15 H15 120.7
C15 C16 H16 119.9
C17 C16 C15 120.3(5)
C17 C16 H16 119.9
C12 C17 H17 119.3
C16 C17 C12 121.5(4)
C16 C17 H17 119.3
C19 C18 S1 119.5(2)
C23 C18 S1 119.5(3)
C23 C18 C19 120.9(3)
C18 C19 H19 120.6
C20 C19 C18 118.8(3)
C20 C19 H19 120.6
C19 C20 H20 119.4
C21 C20 C19 121.2(3)
C21 C20 H20 119.4
C20 C21 C22 118.5(3)
C20 C21 C24 120.7(3)
C22 C21 C24 120.8(3)
C21 C22 H22 119.4
C23 C22 C21 121.2(3)
C23 C22 H22 119.4
C18 C23 C22 119.4(3)
C18 C23 H23 120.3
C22 C23 H23 120.3
C21 C24 H24A 109.5
C21 C24 H24B 109.5
C21 C24 H24C 109.5
H24A C24 H24B 109.5
H24A C24 H24C 109.5
H24B C24 H24C 109.5
Cl1 C25 Cl2 110.5(6)
Cl1 C25 H25A 109.6
Cl1 C25 H25B 109.6
Cl2 C25 H25A 109.6
Cl2 C25 H25B 109.6
H25A C25 H25B 108.1

loop_
_geom_bond_atom_site_label_1
_geom_bond_atom_site_label_2
_geom_bond_distance
S1 O2 1.438(2)
S1 O3 1.435(2)
S1 N1 1.641(2)
S1 C18 1.764(3)
O1 C7 1.464(4)
O1 C8 1.332(4)
N1 C8 1.288(4)
C1 H1 0.9300
C1 C2 1.382(5)
C1 C6 1.387(4)
C2 H2 0.9300
C2 C3 1.372(5)
C3 H3 0.9300
C3 C4 1.387(5)
C4 H4 0.9300
C4 C5 1.387(4)
C5 C6 1.389(4)
C5 C9 1.489(4)
C6 C7 1.499(4)
C7 H7A 0.9700
C7 H7B 0.9700
C8 C9 1.484(4)
C9 C10 1.494(4)
C9 C11 1.567(4)
C10 H10A 0.9700
C10 H10B 0.9700
C10 C11 1.485(5)
C11 H11 0.9800
C11 C12 1.485(5)
C12 C13 1.383(5)
C12 C17 1.385(6)
C13 H13 0.9300
C13 C14 1.373(6)
C14 H14 0.9300
C14 C15 1.354(8)
C15 H15 0.9300
C15 C16 1.381(8)
C16 H16 0.9300
C16 C17 1.370(7)
C17 H17 0.9300
C18 C19 1.391(4)
C18 C23 1.372(5)
C19 H19 0.9300
C19 C20 1.389(4)
C20 H20 0.9300
C20 C21 1.386(5)
C21 C22 1.386(5)
C21 C24 1.514(5)
C22 H22 0.9300
C22 C23 1.386(5)
C23 H23 0.9300
C24 H24A 0.9600
C24 H24B 0.9600
C24 H24C 0.9600
Cl1 C25 1.553(10)
Cl2 C25 1.757(13)
C25 H25A 0.9700
C25 H25B 0.9700

loop_
_geom_torsion_atom_site_label_1
_geom_torsion_atom_site_label_2
_geom_torsion_atom_site_label_3
_geom_torsion_atom_site_label_4
_geom_torsion
S1 N1 C8 O1 -2.3(4)
S1 N1 C8 C9 177.7(2)
S1 C18 C19 C20 177.3(2)
S1 C18 C23 C22 -177.3(3)
O1 C8 C9 C5 -36.0(4)
O1 C8 C9 C10 171.1(3)
O1 C8 C9 C11 106.6(3)
O2 S1 N1 C8 -68.1(3)
O2 S1 C18 C19 -53.1(3)
O2 S1 C18 C23 123.2(3)
O3 S1 N1 C8 64.2(3)
O3 S1 C18 C19 178.4(2)
O3 S1 C18 C23 -5.3(3)
N1 S1 C18 C19 62.5(3)
N1 S1 C18 C23 -121.3(3)
N1 C8 C9 C5 144.0(3)
N1 C8 C9 C10 -8.9(4)
N1 C8 C9 C11 -73.4(4)
C1 C2 C3 C4 0.5(6)
C1 C6 C7 O1 134.9(3)
C2 C1 C6 C5 -2.3(5)
C2 C1 C6 C7 177.5(3)
C2 C3 C4 C5 -2.2(5)
C3 C4 C5 C6 1.6(5)
C3 C4 C5 C9 177.8(3)
C4 C5 C6 C1 0.7(5)
C4 C5 C6 C7 -179.2(3)
C4 C5 C9 C8 -140.1(3)
C4 C5 C9 C10 11.0(5)
C4 C5 C9 C11 80.9(4)
C5 C6 C7 O1 -45.3(4)
C5 C9 C10 C11 109.2(3)
C5 C9 C11 C10 -111.8(3)
C5 C9 C11 C12 2.0(4)
C6 C1 C2 C3 1.7(6)
C6 C5 C9 C8 36.2(4)
C6 C5 C9 C10 -172.7(3)
C6 C5 C9 C11 -102.8(3)
C7 O1 C8 N1 173.7(3)
C7 O1 C8 C9 -6.3(4)
C8 O1 C7 C6 46.8(4)
C8 C9 C10 C11 -100.8(3)
C8 C9 C11 C10 109.0(3)
C8 C9 C11 C12 -137.1(3)
C9 C5 C6 C1 -175.9(3)
C9 C5 C6 C7 4.3(4)
C9 C10 C11 C12 -108.8(3)
C9 C11 C12 C13 -72.6(5)
C9 C11 C12 C17 109.9(4)
C10 C9 C11 C12 113.8(3)
C10 C11 C12 C13 -1.4(5)
C10 C11 C12 C17 -178.9(4)
C11 C12 C13 C14 -177.9(4)
C11 C12 C17 C16 176.7(5)
C12 C13 C14 C15 1.0(9)
C13 C12 C17 C16 -1.0(8)
C13 C14 C15 C16 -0.4(10)
C14 C15 C16 C17 -0.9(10)
C15 C16 C17 C12 1.6(10)
C17 C12 C13 C14 -0.3(7)
C18 S1 N1 C8 178.2(2)
C18 C19 C20 C21 -0.3(5)
C19 C18 C23 C22 -1.1(5)
C19 C20 C21 C22 -0.5(5)
C19 C20 C21 C24 179.7(4)
C20 C21 C22 C23 0.6(5)
C21 C22 C23 C18 0.2(6)
C23 C18 C19 C20 1.1(5)
C24 C21 C22 C23 -179.6(4)
